data_2007672
loop_
_publ_author_name
'Bull, James R.'
'de Koning, Pieter D.'

_publ_section_title
;
 16\a-Chloro-16\b-cyano-3-methoxy-14,17\a-ethenoestra-1,3,5(10)-trien-17\b-yl
 Acetate
;
_journal_issue 9
_journal_name_full 'Acta Crystallographica Section C'
_journal_page_first 1281
_journal_page_last 1282
_journal_paper_doi 10.1107/S0108270198000584
_journal_volume 54
_journal_year 1998
_chemical_formula_moiety 'C24 H26 Cl N O3'
_chemical_formula_sum 'C24 H26 Cl N O3'
_chemical_formula_weight 411.91
_chemical_melting_point 456.6(15)
_chemical_name_systematic
;
16\a-Chloro-16\b-cyano-3-methoxy-14,17\a-ethenoestra-1,3,5(10)-
 trien-17\b-yl Acetate
;
_space_group_IT_number 4
_symmetry_cell_setting monoclinic
_symmetry_space_group_name_Hall 'P 2yb'
_symmetry_space_group_name_H-M 'P 1 21 1'
_cell_angle_alpha 90.00
_cell_angle_beta 98.503(14)
_cell_angle_gamma 90.00
_cell_formula_units_Z 4
_cell_length_a 15.638(3)
_cell_length_b 8.650(2)
_cell_length_c 15.778(2)
_cell_measurement_reflns_used 24
_cell_measurement_temperature 293(2)
_cell_measurement_theta_max 17
_cell_measurement_theta_min 16
_cell_volume 2110.8(7)
_computing_cell_refinement 'CAD-4 Software'
_computing_data_collection 'CAD-4 Software (Enraf-Nonius, 1989)'
_computing_data_reduction 'CAD-4 Software'
_computing_molecular_graphics 'ZORTEP (Zsolnai & Pritzkow, 1994)'
_computing_publication_material SHELXL93
_computing_structure_refinement 'SHELXL93 (Sheldrick, 1993)'
_computing_structure_solution 'SHELXS86 (Sheldrick, 1990)'
_diffrn_ambient_temperature 293(2)
_diffrn_measurement_device 'Enraf-Nonius CAD4 diffractometer'
_diffrn_measurement_method \w/2\q
_diffrn_radiation_monochromator graphite
_diffrn_radiation_source 'fine-focus sealed tube'
_diffrn_radiation_type MoK\a
_diffrn_radiation_wavelength 0.71069
_diffrn_reflns_av_R_equivalents 0.026
_diffrn_reflns_av_sigmaI/netI 6.8741
_diffrn_reflns_limit_h_max 18
_diffrn_reflns_limit_h_min -18
_diffrn_reflns_limit_k_max 10
_diffrn_reflns_limit_k_min 0
_diffrn_reflns_limit_l_max 18
_diffrn_reflns_limit_l_min 0
_diffrn_reflns_number 4140
_diffrn_reflns_theta_max 25
_diffrn_reflns_theta_min 1.30
_diffrn_standards_decay_% 3
_diffrn_standards_interval_time 60
_diffrn_standards_number 3
_exptl_absorpt_coefficient_mu 0.206
_exptl_absorpt_correction_type none
_exptl_crystal_colour colourless
_exptl_crystal_density_diffrn 1.296
_exptl_crystal_density_method 'not measured'
_exptl_crystal_description prism
_exptl_crystal_F_000 872
_exptl_crystal_size_max 0.22
_exptl_crystal_size_mid 0.22
_exptl_crystal_size_min 0.19
_refine_diff_density_max 0.417
_refine_diff_density_min -0.285
_refine_ls_abs_structure_details
;
 assigned from the estrone precursor
;
_refine_ls_extinction_method none
_refine_ls_goodness_of_fit_all 0.972
_refine_ls_goodness_of_fit_obs 1.299
_refine_ls_hydrogen_treatment noref
_refine_ls_matrix_type full
_refine_ls_number_parameters 525
_refine_ls_number_reflns 3987
_refine_ls_number_restraints 1
_refine_ls_restrained_S_all 0.971
_refine_ls_restrained_S_obs 1.299
_refine_ls_R_factor_all 0.1568
_refine_ls_R_factor_obs .064
_refine_ls_shift/esd_max 0.014
_refine_ls_shift/esd_mean 0.003
_refine_ls_structure_factor_coef Fsqd
_refine_ls_weighting_details 'w = 1/[\s^2^(Fo^2^)+(0.1P)^2^] where P=(Fo^2^+2Fc^2^)/3'
_refine_ls_weighting_scheme calc
_refine_ls_wR_factor_all 0.161
_refine_ls_wR_factor_obs .1510
_reflns_number_observed 2218
_reflns_number_total 3987
_reflns_observed_criterion >2sigma(I)
_cod_data_source_file sx1056.cif
_cod_data_source_block bull
_cod_depositor_comments
;
The following automatic conversions were performed:

'_chemical_melting_point' value '182-185\%C' was changed to
'456.6(15)' - it was converted from degrees Celsius(C) to Kelvins(K),
the average value was taken and precision was estimated.

Automatic conversion script
Id: cif_fix_values 1646 2011-03-28 12:23:43Z adriana 

The following automatic conversions were performed:

'_chemical_melting_point' value '182-185\%C' was changed to
'456.6(15)' - it was converted from degrees Celsius(C) to Kelvins(K),
the average value was taken and precision was estimated.

Automatic conversion script
Id: cif_fix_values 1715 2011-07-08 13:25:40Z adriana 

The following automatic conversions were performed:

'_refine_ls_weighting_scheme' value 'calc w =
1/[\s^2^(Fo^2^)+(0.1P)^2^] where P=(Fo^2^+2Fc^2^)/3' was changed to
'calc'. New tag '_refine_ls_weighting_details' was created. The value
of the new tag was set to 'w = 1/[\s^2^(Fo^2^)+(0.1P)^2^] where
P=(Fo^2^+2Fc^2^)/3'.

Automatic conversion script
Id: cif_fix_values 3143 2015-03-26 13:38:13Z robertas 
;
_cod_original_cell_volume 2110.8(6)
_cod_original_sg_symbol_H-M 'P 21'
_cod_original_formula_sum 'C24 H26 Cl1 N1 O3'
_cod_database_code 2007672

loop_
_symmetry_equiv_pos_as_xyz
'x, y, z'
'-x, y+1/2, -z'

loop_
_atom_site_aniso_label
_atom_site_aniso_U_11
_atom_site_aniso_U_22
_atom_site_aniso_U_33
_atom_site_aniso_U_12
_atom_site_aniso_U_13
_atom_site_aniso_U_23
C1 .072(4) .058(4) .054(4) -.013(4) .006(3) .004(3)
C2 .054(3) .067(5) .049(4) -.001(3) -.007(3) -.006(3)
C3 .055(4) .054(4) .046(3) -.003(3) .003(3) -.009(3)
O3 .059(3) .048(3) .079(3) .001(2) -.011(2) -.004(2)
C4 .059(4) .043(4) .063(4) .002(3) -.005(3) -.007(3)
C5 .048(3) .051(4) .049(3) .001(3) .001(3) -.012(3)
C6 .063(4) .057(4) .072(4) .001(4) -.009(3) .007(4)
C7 .060(4) .060(4) .055(4) -.001(3) -.003(3) -.004(3)
C8 .047(3) .048(4) .043(3) -.006(3) .003(3) .001(3)
C9 .046(3) .065(4) .048(3) -.005(3) .010(3) .001(3)
C10 .047(3) .060(4) .040(3) -.012(3) .003(3) .003(3)
C11 .065(4) .049(4) .082(5) -.014(3) -.018(4) .011(4)
C12 .053(4) .062(4) .087(5) -.013(4) -.014(3) .016(4)
C13 .047(3) .055(4) .048(3) -.011(3) .010(3) -.006(3)
C14 .048(3) .053(4) .047(3) -.006(3) .008(3) .000(3)
C15 .078(4) .069(5) .053(3) -.006(4) -.008(3) -.010(4)
C16 .059(4) .058(4) .070(4) -.003(3) .006(3) -.017(4)
Cl16 .0648(11) .092(2) .114(2) .0157(11) -.0250(10) -.0326(13)
C161 .074(4) .068(5) .065(4) .000(4) -.005(3) -.005(4)
N161 .118(6) .122(7) .054(4) -.009(5) -.018(4) -.015(4)
C17 .048(3) .063(4) .059(4) -.011(3) .003(3) -.009(4)
O17 .067(3) .058(3) .069(3) -.016(2) -.002(2) -.010(3)
C171 .048(3) .109(6) .054(4) -.013(4) .013(3) -.019(4)
C172 .047(3) .102(6) .057(4) -.006(4) .013(3) -.023(4)
C18 .065(4) .075(5) .071(4) .001(4) .008(3) -.024(4)
C19 .057(4) .065(4) .057(4) .005(4) -.012(3) -.010(4)
C20 .062(4) .060(5) .093(6) -.012(4) -.016(4) -.008(5)
O20 .116(5) .126(6) .087(4) -.055(4) -.021(3) .012(4)
C21 .105(7) .065(5) .145(8) -.017(5) -.024(6) .002(6)
C1B .063(4) .060(4) .050(4) .001(4) -.001(3) -.020(3)
C2B .071(4) .078(5) .045(4) -.009(4) .000(3) -.007(4)
C3B .066(4) .071(5) .047(3) -.004(4) .008(3) .009(4)
O3B .072(3) .073(3) .077(3) .006(3) -.012(3) .009(3)
C4B .066(4) .050(4) .063(4) -.004(3) .010(3) .008(3)
C5B .068(4) .058(4) .043(3) -.012(4) .011(3) .006(3)
C6B .078(5) .057(4) .060(4) -.015(4) -.007(3) -.003(3)
C7B .063(4) .054(4) .054(4) -.014(3) -.004(3) .006(3)
C8B .048(3) .047(4) .054(4) -.013(3) .014(3) -.004(3)
C9B .053(4) .062(4) .043(3) -.001(3) .012(3) -.011(3)
C10B .053(3) .059(4) .050(4) -.003(3) .015(3) -.003(3)
C11B .055(4) .054(4) .067(4) -.002(3) .002(3) -.017(3)
C12B .055(3) .054(4) .057(4) .004(3) .005(3) -.007(3)
C13B .051(3) .050(4) .053(3) -.002(3) .020(3) -.007(3)
C14B .047(3) .061(4) .043(3) -.012(3) .010(3) -.011(3)
C15B .062(4) .043(4) .074(4) -.015(3) -.008(3) -.007(3)
C16B .046(3) .050(4) .071(4) -.016(3) .003(3) -.006(3)
ClB .0598(10) .0845(14) .0985(14) -.0206(10) -.0057(9) .0041(12)
C162 .081(5) .053(4) .046(4) -.009(4) .005(3) -.010(3)
N162 .122(5) .088(5) .060(4) -.007(4) -.002(4) -.008(4)
C17B .054(3) .054(4) .045(3) -.005(3) .006(3) -.009(3)
O17B .058(2) .058(3) .055(2) .006(2) .005(2) -.006(2)
C173 .052(4) .081(5) .069(4) .003(4) .017(3) -.008(4)
C174 .056(4) .096(6) .054(4) -.023(5) .018(3) .002(4)
C18B .064(4) .056(4) .053(3) -.004(3) .015(3) .002(3)
C19B .080(5) .099(6) .070(4) -.007(5) -.015(4) -.009(5)
C20B .058(4) .061(5) .076(5) .016(3) .005(4) -.023(4)
O20B .112(4) .091(4) .074(3) .039(3) -.020(3) -.039(3)
C21B .076(5) .066(5) .100(6) .009(4) -.005(4) -.014(4)

loop_
_atom_site_label
_atom_site_fract_x
_atom_site_fract_y
_atom_site_fract_z
_atom_site_U_iso_or_equiv
_atom_site_thermal_displace_type
_atom_site_calc_flag
_atom_site_refinement_flags
_atom_site_occupancy
_atom_site_disorder_group
_atom_site_type_symbol
C1 -.2889(4) .3057(8) .5615(4) .062(2) Uani d . 1 . C
H1 -.2684(4) .4017(8) .5472(4) .081(7) Uiso calc R 1 . H
C2 -.3699(4) .2595(8) .5210(4) .058(2) Uani d . 1 . C
H2 -.4031(4) .3234(8) .4817(4) .081(7) Uiso calc R 1 . H
C3 -.3987(4) .1173(8) .5409(4) .052(2) Uani d . 1 . C
O3 -.4785(3) .0564(5) .5083(3) .0644(12) Uani d . 1 . O
C4 -.3467(4) .0222(7) .5996(4) .056(2) Uani d . 1 . C
H4 -.3667(4) -.0747(7) .6130(4) .081(7) Uiso calc R 1 . H
C5 -.2670(4) .0713(8) .6372(4) .050(2) Uani d . 1 . C
C6 -.2134(4) -.0428(8) .6978(4) .066(2) Uani d . 1 . C
H6A -.2389(4) -.0523(8) .7500(4) .098(4) Uiso calc R 1 . H
H6B -.2152(4) -.1438(8) .6709(4) .098(4) Uiso calc R 1 . H
C7 -.1192(4) .0090(8) .7203(4) .060(2) Uani d . 1 . C
H7A -.0909(4) -.0507(8) .7685(4) .098(4) Uiso calc R 1 . H
H7B -.0887(4) -.0088(8) .6719(4) .098(4) Uiso calc R 1 . H
C8 -.1163(3) .1799(7) .7430(3) .0463(14) Uani d . 1 . C
H8A -.1544(3) .1960(7) .7862(3) .098(4) Uiso calc R 1 . H
C9 -.1505(4) .2773(8) .6658(4) .053(2) Uani d . 1 . C
H9A -.1096(4) .2655(8) .6249(4) .098(4) Uiso calc R 1 . H
C10 -.2372(4) .2190(8) .6210(4) .049(2) Uani d . 1 . C
C11 -.1507(5) .4482(8) .6891(4) .068(2) Uani d . 1 . C
H11A -.1909(5) .4650(8) .7294(4) .098(4) Uiso calc R 1 . H
H11B -.1706(5) .5079(8) .6379(4) .098(4) Uiso calc R 1 . H
C12 -.0601(4) .5060(9) .7290(4) .070(2) Uani d . 1 . C
H12A -.0216(4) .5019(9) .6862(4) .098(4) Uiso calc R 1 . H
H12B -.0642(4) .6129(9) .7466(4) .098(4) Uiso calc R 1 . H
C13 -.0224(4) .4094(8) .8061(4) .0498(15) Uani d . 1 . C
C14 -.0261(4) .2367(7) .7812(4) .049(2) Uani d . 1 . C
C15 .0193(4) .1630(9) .8644(4) .068(2) Uani d . 1 . C
H15A .0426(4) .0621(9) .8536(4) .098(4) Uiso calc R 1 . H
H15B -.0199(4) .1526(9) .9063(4) .098(4) Uiso calc R 1 . H
C16 .0919(4) .2786(9) .8946(4) .063(2) Uani d . 1 . C
Cl16 .19846(12) .1926(3) .90146(14) .0940(7) Uani d . 1 . Cl
C161 .0912(4) .3297(9) .9829(5) .071(2) Uani d . 1 . C
N161 .0920(5) .3694(10) 1.0526(4) .101(2) Uani d . 1 . N
C17 .0775(4) .4040(8) .8263(4) .057(2) Uani d . 1 . C
O17 .1225(3) .5380(5) .8631(3) .0656(12) Uani d . 1 . O
C171 .1007(4) .3307(10) .7488(4) .070(2) Uani d . 1 . C
H171 .1498(4) .3519(10) .7240(4) .081(7) Uiso calc R 1 . H
C172 .0407(4) .2309(10) .7208(4) .068(2) Uani d . 1 . C
H172 .0391(4) .1679(10) .6728(4) .081(7) Uiso calc R 1 . H
C18 -.0684(4) .4542(9) .8814(4) .070(2) Uani d . 1 . C
H18A -.0456(4) .3943(9) .9308(4) .098(4) Uiso calc R 1 . H
H18B -.1292(4) .4344(9) .8669(4) .098(4) Uiso calc R 1 . H
H18C -.0593(4) .5621(9) .8939(4) .098(4) Uiso calc R 1 . H
C19 -.5396(4) .1592(9) .4643(4) .062(2) Uani d . 1 . C
H19A -.5922(4) .1045(9) .4447(4) .098(4) Uiso calc R 1 . H
H19B -.5170(4) .2023(9) .4161(4) .098(4) Uiso calc R 1 . H
H19C -.5511(4) .2409(9) .5022(4) .098(4) Uiso calc R 1 . H
C20 .1408(4) .6550(9) .8145(5) .074(2) Uani d . 1 . C
O20 .1222(4) .6565(9) .7371(4) .113(2) Uani d . 1 . O
C21 .1920(6) .7760(10) .8663(6) .109(3) Uani d . 1 . C
H21A .1979(6) .7491(10) .9259(6) .098(4) Uiso calc R 1 . H
H21B .1630(6) .8737(10) .8572(6) .098(4) Uiso calc R 1 . H
H21C .2483(6) .7833(10) .8491(6) .098(4) Uiso calc R 1 . H
C1B .7806(4) .8840(8) .4396(4) .059(2) Uani d . 1 . C
H1B .7675(4) .9873(8) .4478(4) .081(7) Uiso calc R 1 . H
C2B .8571(4) .8247(9) .4818(4) .065(2) Uani d . 1 . C
H2B .8945(4) .8872(9) .5183(4) .081(7) Uiso calc R 1 . H
C3B .8777(4) .6728(9) .4697(4) .062(2) Uani d . 1 . C
O3B .9544(3) .6060(6) .5050(3) .0763(14) Uani d . 1 . O
C4B .8202(4) .5789(8) .4197(4) .060(2) Uani d . 1 . C
H4B .8329(4) .4748(8) .4136(4) .081(7) Uiso calc R 1 . H
C5B .7429(4) .6393(8) .3784(3) .056(2) Uani d . 1 . C
C6B .6825(4) .5282(8) .3207(4) .067(2) Uani d . 1 . C
H6C .7072(4) .5066(8) .2690(4) .098(4) Uiso calc R 1 . H
H6D .6783(4) .4313(8) .3507(4) .098(4) Uiso calc R 1 . H
C7B .5936(4) .5946(8) .2964(4) .058(2) Uani d . 1 . C
H7C .5637(4) .5961(8) .3460(4) .098(4) Uiso calc R 1 . H
H7D .5607(4) .5309(8) .2526(4) .098(4) Uiso calc R 1 . H
C8B .6008(4) .7582(7) .2627(4) .0492(15) Uani d . 1 . C
H8B .6405(4) .7546(7) .2202(4) .098(4) Uiso calc R 1 . H
C9B .6426(4) .8655(8) .3370(4) .052(2) Uani d . 1 . C
H9B .6007(4) .8761(8) .3772(4) .098(4) Uiso calc R 1 . H
C10B .7228(4) .7952(8) .3854(4) .053(2) Uani d . 1 . C
C11B .6563(4) 1.0257(8) .3013(4) .059(2) Uani d . 1 . C
H11C .6980(4) 1.0181(8) .2618(4) .098(4) Uiso calc R 1 . H
H11D .6807(4) 1.0925(8) .3481(4) .098(4) Uiso calc R 1 . H
C12B .5740(4) 1.1002(8) .2551(4) .055(2) Uani d . 1 . C
H12C .5882(4) 1.1978(8) .2304(4) .098(4) Uiso calc R 1 . H
H12D .5348(4) 1.1210(8) .2959(4) .098(4) Uiso calc R 1 . H
C13B .5294(4) .9929(7) .1837(3) .0503(15) Uani d . 1 . C
C14B .5191(4) .8298(8) .2205(4) .050(2) Uani d . 1 . C
C15B .4693(4) .7431(8) .1423(4) .061(2) Uani d . 1 . C
H15C .4372(4) .6560(8) .1601(4) .098(4) Uiso calc R 1 . H
H15D .5082(4) .7070(8) .1039(4) .098(4) Uiso calc R 1 . H
C16B .4075(4) .8717(7) .0995(4) .056(2) Uani d . 1 . C
ClB .29392(11) .8201(2) .09595(13) .0827(6) Uani d . 1 . Cl
C162 .4136(4) .9034(8) .0100(4) .060(2) Uani d . 1 . C
N162 .4169(5) .9274(9) -.0600(4) .092(2) Uani d . 1 . N
C17B .4307(4) 1.0129(8) .1601(3) .051(2) Uani d . 1 . C
O17B .3960(3) 1.1467(5) .1134(2) .0571(11) Uani d . 1 . O
C173 .3990(4) .9706(10) .2406(4) .066(2) Uani d . 1 . C
H173 .3521(4) 1.0142(10) .2619(4) .081(7) Uiso calc R 1 . H
C174 .4485(4) .8618(10) .2760(4) .068(2) Uani d . 1 . C
H174 .4424(4) .8113(10) .3268(4) .081(7) Uiso calc R 1 . H
C18B .5796(4) 1.0034(8) .1083(4) .057(2) Uani d . 1 . C
H18D .5531(4) .9377(8) .0628(4) .098(4) Uiso calc R 1 . H
H18E .6381(4) .9709(8) .1261(4) .098(4) Uiso calc R 1 . H
H18F .5791(4) 1.1083(8) .0883(4) .098(4) Uiso calc R 1 . H
C19B 1.0196(5) .7064(11) .5463(5) .086(2) Uani d . 1 . C
H19D 1.0699(5) .6471(11) .5684(5) .098(4) Uiso calc R 1 . H
H19E .9984(5) .7591(11) .5926(5) .098(4) Uiso calc R 1 . H
H19F 1.0346(5) .7808(11) .5058(5) .098(4) Uiso calc R 1 . H
C20B .3793(4) 1.2782(8) .1531(5) .066(2) Uani d . 1 . C
O20B .4031(4) 1.2991(7) .2277(4) .096(2) Uani d . 1 . O
C21B .3300(5) 1.3860(9) .0940(5) .082(2) Uani d . 1 . C
H21D .3195(5) 1.3409(9) .0378(5) .098(4) Uiso calc R 1 . H
H21E .3622(5) 1.4801(9) .0920(5) .098(4) Uiso calc R 1 . H
H21F .2758(5) 1.4080(9) .1132(5) .098(4) Uiso calc R 1 . H

loop_
_atom_type_symbol
_atom_type_description
_atom_type_scat_dispersion_real
_atom_type_scat_dispersion_imag
_atom_type_scat_source
C C 0.0033 0.0016 'International Tables Vol C Tables 4.2.6.8 and 6.1.1.4'
H H 0.0000 0.0000 'International Tables Vol C Tables 4.2.6.8 and 6.1.1.4'
Cl Cl 0.1484 0.1585 'International Tables Vol C Tables 4.2.6.8 and 6.1.1.4'
N N 0.0061 0.0033 'International Tables Vol C Tables 4.2.6.8 and 6.1.1.4'
O O 0.0106 0.0060 'International Tables Vol C Tables 4.2.6.8 and 6.1.1.4'

loop_
_geom_angle_atom_site_label_1
_geom_angle_atom_site_label_2
_geom_angle_atom_site_label_3
_geom_angle
C10 C1 C2 124.3(6)
C3 C2 C1 117.6(6)
C2 C3 O3 124.7(6)
C2 C3 C4 120.1(6)
O3 C3 C4 115.2(6)
C3 O3 C19 116.8(5)
C5 C4 C3 120.4(6)
C4 C5 C10 120.8(6)
C4 C5 C6 116.7(6)
C10 C5 C6 122.4(5)
C7 C6 C5 112.0(6)
C8 C7 C6 109.5(5)
C9 C8 C7 110.9(5)
C9 C8 C14 109.5(5)
C7 C8 C14 113.5(5)
C8 C9 C10 112.1(5)
C8 C9 C11 111.1(5)
C10 C9 C11 113.6(6)
C1 C10 C5 116.6(5)
C1 C10 C9 122.2(6)
C5 C10 C9 121.2(6)
C9 C11 C12 112.2(6)
C13 C12 C11 111.9(5)
C12 C13 C18 108.1(6)
C12 C13 C14 109.4(5)
C18 C13 C14 116.1(5)
C12 C13 C17 116.2(5)
C18 C13 C17 115.1(5)
C14 C13 C17 91.3(5)
C172 C14 C8 115.0(5)
C172 C14 C15 104.4(5)
C8 C14 C15 119.1(5)
C172 C14 C13 100.9(5)
C8 C14 C13 114.1(5)
C15 C14 C13 100.9(5)
C14 C15 C16 102.9(6)
C161 C16 C17 116.0(6)
C161 C16 C15 112.6(6)
C17 C16 C15 102.7(5)
C161 C16 Cl16 101.7(4)
C17 C16 Cl16 111.9(5)
C15 C16 Cl16 112.4(5)
N161 C161 C16 178.9(8)
O17 C17 C171 121.2(5)
O17 C17 C16 106.1(5)
C171 C17 C16 104.7(6)
O17 C17 C13 118.6(6)
C171 C17 C13 102.0(5)
C16 C17 C13 101.9(5)
C20 O17 C17 121.2(5)
C172 C171 C17 108.3(5)
C171 C172 C14 107.1(6)
O20 C20 O17 123.3(7)
O20 C20 C21 125.2(8)
O17 C20 C21 111.3(7)
C2B C1B C10B 122.3(6)
C1B C2B C3B 119.5(6)
C4B C3B O3B 116.3(7)
C4B C3B C2B 120.0(7)
O3B C3B C2B 123.7(6)
C3B O3B C19B 117.0(6)
C3B C4B C5B 119.9(7)
C4B C5B C10B 121.3(6)
C4B C5B C6B 117.2(6)
C10B C5B C6B 121.5(6)
C7B C6B C5B 112.0(6)
C6B C7B C8B 109.4(5)
C14B C8B C7B 116.2(5)
C14B C8B C9B 109.0(5)
C7B C8B C9B 109.5(5)
C10B C9B C11B 113.9(5)
C10B C9B C8B 111.6(5)
C11B C9B C8B 109.2(5)
C1B C10B C5B 116.9(6)
C1B C10B C9B 120.8(6)
C5B C10B C9B 122.3(6)
C9B C11B C12B 114.0(5)
C11B C12B C13B 110.7(5)
C18B C13B C12B 107.8(5)
C18B C13B C17B 114.7(5)
C12B C13B C17B 115.9(5)
C18B C13B C14B 116.3(5)
C12B C13B C14B 109.6(5)
C17B C13B C14B 92.1(5)
C8B C14B C174 117.6(5)
C8B C14B C15B 116.9(5)
C174 C14B C15B 102.9(5)
C8B C14B C13B 114.8(5)
C174 C14B C13B 100.0(5)
C15B C14B C13B 102.1(5)
C14B C15B C16B 101.9(5)
C162 C16B C17B 113.9(5)
C162 C16B C15B 115.4(5)
C17B C16B C15B 102.7(5)
C162 C16B ClB 102.7(4)
C17B C16B ClB 110.3(4)
C15B C16B ClB 112.2(4)
N162 C162 C16B 178.8(8)
O17B C17B C173 119.5(5)
O17B C17B C13B 120.3(5)
C173 C17B C13B 102.5(5)
O17B C17B C16B 106.2(4)
C173 C17B C16B 104.8(6)
C13B C17B C16B 101.2(5)
C20B O17B C17B 121.9(5)
C174 C173 C17B 107.2(6)
C173 C174 C14B 108.8(6)
O20B C20B O17B 122.3(7)
O20B C20B C21B 126.3(7)
O17B C20B C21B 111.4(6)

loop_
_geom_bond_atom_site_label_1
_geom_bond_atom_site_label_2
_geom_bond_site_symmetry_2
_geom_bond_distance
_geom_bond_publ_flag
C1 C10 . 1.368(8) ?
C1 C2 . 1.391(8) ?
C2 C3 . 1.363(9) ?
C3 O3 . 1.382(7) ?
C3 C4 . 1.404(8) ?
O3 C19 . 1.410(7) ?
C4 C5 . 1.366(8) ?
C5 C10 . 1.396(9) ?
C5 C6 . 1.534(9) ?
C6 C7 . 1.531(9) ?
C7 C8 . 1.521(9) ?
C8 C9 . 1.512(8) ?
C8 C14 . 1.530(7) ?
C9 C10 . 1.520(8) ?
C9 C11 . 1.523(10) ?
C11 C12 . 1.546(9) ?
C12 C13 . 1.521(9) ?
C13 C18 . 1.527(8) ?
C13 C14 . 1.544(9) ?
C13 C17 . 1.548(8) ?
C14 C172 . 1.515(8) ?
C14 C15 . 1.536(8) ?
C15 C16 . 1.534(9) ?
C16 C161 . 1.464(9) ?
C16 C17 . 1.523(10) ?
C16 Cl16 . 1.814(7) ?
C161 N161 . 1.150(8) ?
C17 O17 . 1.434(8) ?
C17 C171 . 1.470(9) ?
O17 C20 . 1.326(9) ?
C171 C172 . 1.304(9) ?
C20 O20 . 1.212(8) ?
C20 C21 . 1.487(11) ?
C1B C2B . 1.380(9) ?
C1B C10B . 1.381(8) ?
C2B C3B . 1.373(11) ?
C3B C4B . 1.371(9) ?
C3B O3B . 1.373(8) ?
O3B C19B . 1.423(8) ?
C4B C5B . 1.387(9) ?
C5B C10B . 1.393(10) ?
C5B C6B . 1.547(9) ?
C6B C7B . 1.500(9) ?
C7B C8B . 1.522(9) ?
C8B C14B . 1.486(8) ?
C8B C9B . 1.561(8) ?
C9B C10B . 1.497(9) ?
C9B C11B . 1.523(10) ?
C11B C12B . 1.524(9) ?
C12B C13B . 1.545(8) ?
C13B C18B . 1.521(7) ?
C13B C17B . 1.542(8) ?
C13B C14B . 1.543(9) ?
C14B C174 . 1.532(9) ?
C14B C15B . 1.552(8) ?
C15B C16B . 1.560(9) ?
C16B C162 . 1.455(9) ?
C16B C17B . 1.562(9) ?
C16B ClB . 1.824(6) ?
C162 N162 . 1.132(8) ?
C17B O17B . 1.435(8) ?
C17B C173 . 1.476(9) ?
O17B C20B . 1.342(8) ?
C173 C174 . 1.292(10) ?
C20B O20B . 1.196(8) ?
C20B C21B . 1.456(10) ?

loop_
_geom_torsion_atom_site_label_1
_geom_torsion_atom_site_label_2
_geom_torsion_atom_site_label_3
_geom_torsion_atom_site_label_4
_geom_torsion
C10 C1 C2 C3 -1.3(10)
C1 C2 C3 O3 178.0(6)
C1 C2 C3 C4 -0.9(9)
C2 C3 O3 C19 -12.3(9)
C4 C3 O3 C19 166.6(5)
C2 C3 C4 C5 0.0(9)
O3 C3 C4 C5 -178.9(5)
C3 C4 C5 C10 2.9(9)
C3 C4 C5 C6 -177.7(6)
C4 C5 C6 C7 167.4(5)
C10 C5 C6 C7 -13.2(9)
C5 C6 C7 C8 45.8(7)
C6 C7 C8 C9 -66.0(6)
C6 C7 C8 C14 170.1(5)
C7 C8 C9 C10 49.7(7)
C14 C8 C9 C10 175.7(5)
C7 C8 C9 C11 178.0(5)
C14 C8 C9 C11 -56.0(7)
C2 C1 C10 C5 4.0(9)
C2 C1 C10 C9 -177.7(6)
C4 C5 C10 C1 -4.8(9)
C6 C5 C10 C1 175.9(6)
C4 C5 C10 C9 177.0(5)
C6 C5 C10 C9 -2.3(9)
C8 C9 C10 C1 166.0(6)
C11 C9 C10 C1 39.0(8)
C8 C9 C10 C5 -15.9(8)
C11 C9 C10 C5 -142.8(6)
C8 C9 C11 C12 56.4(8)
C10 C9 C11 C12 -176.2(5)
C9 C11 C12 C13 -54.8(8)
C11 C12 C13 C18 -75.2(7)
C11 C12 C13 C14 52.0(8)
C11 C12 C13 C17 153.5(6)
C9 C8 C14 C172 -59.4(7)
C7 C8 C14 C172 65.1(7)
C9 C8 C14 C15 175.6(5)
C7 C8 C14 C15 -59.9(7)
C9 C8 C14 C13 56.5(6)
C7 C8 C14 C13 -179.0(5)
C12 C13 C14 C172 69.4(6)
C18 C13 C14 C172 -167.9(5)
C17 C13 C14 C172 -49.0(5)
C12 C13 C14 C8 -54.4(6)
C18 C13 C14 C8 68.2(6)
C17 C13 C14 C8 -172.9(5)
C12 C13 C14 C15 176.6(5)
C18 C13 C14 C15 -60.8(6)
C17 C13 C14 C15 58.2(5)
C172 C14 C15 C16 66.0(6)
C8 C14 C15 C16 -164.1(5)
C13 C14 C15 C16 -38.4(6)
C14 C15 C16 C161 126.5(6)
C14 C15 C16 C17 1.1(7)
C14 C15 C16 Cl16 -119.3(5)
C17 C16 C161 N161 -11.E1(5)
C15 C16 C161 N161 13.E1(5)
Cl16 C16 C161 N161 1.E1(5)
C161 C16 C17 O17 38.2(7)
C15 C16 C17 O17 161.4(5)
Cl16 C16 C17 O17 -77.8(6)
C161 C16 C17 C171 167.5(5)
C15 C16 C17 C171 -69.3(6)
Cl16 C16 C17 C171 51.5(6)
C161 C16 C17 C13 -86.5(6)
C15 C16 C17 C13 36.6(6)
Cl16 C16 C17 C13 157.4(4)
C12 C13 C17 O17 73.6(7)
C18 C13 C17 O17 -54.3(8)
C14 C13 C17 O17 -174.0(5)
C12 C13 C17 C171 -62.5(8)
C18 C13 C17 C171 169.7(6)
C14 C13 C17 C171 50.0(6)
C12 C13 C17 C16 -170.5(6)
C18 C13 C17 C16 61.6(7)
C14 C13 C17 C16 -58.1(5)
C171 C17 O17 C20 44.6(9)
C16 C17 O17 C20 163.5(6)
C13 C17 O17 C20 -82.9(7)
O17 C17 C171 C172 -168.7(6)
C16 C17 C171 C172 71.7(7)
C13 C17 C171 C172 -34.1(8)
C17 C171 C172 C14 0.2(8)
C8 C14 C172 C171 157.0(6)
C15 C14 C172 C171 -70.7(8)
C13 C14 C172 C171 33.7(7)
C17 O17 C20 O20 -0.9(11)
C17 O17 C20 C21 -176.7(6)
C10B C1B C2B C3B 0.6(10)
C1B C2B C3B C4B -3.7(10)
C1B C2B C3B O3B 176.2(6)
C4B C3B O3B C19B 171.0(6)
C2B C3B O3B C19B -8.9(10)
O3B C3B C4B C5B -177.0(5)
C2B C3B C4B C5B 2.9(10)
C3B C4B C5B C10B 1.0(9)
C3B C4B C5B C6B 178.0(5)
C4B C5B C6B C7B 166.6(5)
C10B C5B C6B C7B -16.4(8)
C5B C6B C7B C8B 49.6(7)
C6B C7B C8B C14B 168.8(5)
C6B C7B C8B C9B -67.2(6)
C14B C8B C9B C10B 176.7(5)
C7B C8B C9B C10B 48.7(6)
C14B C8B C9B C11B -56.5(6)
C7B C8B C9B C11B 175.4(5)
C2B C1B C10B C5B 3.2(9)
C2B C1B C10B C9B -176.7(6)
C4B C5B C10B C1B -4.0(9)
C6B C5B C10B C1B 179.2(5)
C4B C5B C10B C9B 176.0(5)
C6B C5B C10B C9B -0.9(9)
C11B C9B C10B C1B 40.3(8)
C8B C9B C10B C1B 164.5(5)
C11B C9B C10B C5B -139.7(6)
C8B C9B C10B C5B -15.5(8)
C10B C9B C11B C12B -177.7(5)
C8B C9B C11B C12B 56.9(7)
C9B C11B C12B C13B -54.7(7)
C11B C12B C13B C18B -76.7(7)
C11B C12B C13B C17B 153.3(5)
C11B C12B C13B C14B 50.8(6)
C7B C8B C14B C174 65.3(8)
C9B C8B C14B C174 -59.0(7)
C7B C8B C14B C15B -57.9(7)
C9B C8B C14B C15B 177.8(5)
C7B C8B C14B C13B -177.5(5)
C9B C8B C14B C13B 58.2(6)
C18B C13B C14B C8B 66.9(7)
C12B C13B C14B C8B -55.6(6)
C17B C13B C14B C8B -174.1(5)
C18B C13B C14B C174 -166.2(5)
C12B C13B C14B C174 71.3(6)
C17B C13B C14B C174 -47.2(5)
C18B C13B C14B C15B -60.6(6)
C12B C13B C14B C15B 176.9(5)
C17B C13B C14B C15B 58.5(5)
C8B C14B C15B C16B -163.0(5)
C174 C14B C15B C16B 66.5(6)
C13B C14B C15B C16B -36.9(6)
C14B C15B C16B C162 124.1(6)
C14B C15B C16B C17B -0.4(6)
C14B C15B C16B ClB -118.8(5)
C17B C16B C162 N162 -12.E1(4)
C15B C16B C162 N162 12.E1(4)
ClB C16B C162 N162 -0.E1(4)
C18B C13B C17B O17B -54.0(7)
C12B C13B C17B O17B 72.6(6)
C14B C13B C17B O17B -174.4(4)
C18B C13B C17B C173 170.5(6)
C12B C13B C17B C173 -62.9(7)
C14B C13B C17B C173 50.1(5)
C18B C13B C17B C16B 62.4(7)
C12B C13B C17B C16B -171.0(5)
C14B C13B C17B C16B -58.0(5)
C162 C16B C17B O17B 38.3(6)
C15B C16B C17B O17B 163.7(5)
ClB C16B C17B O17B -76.6(5)
C162 C16B C17B C173 165.7(5)
C15B C16B C17B C173 -68.9(6)
ClB C16B C17B C173 50.8(6)
C162 C16B C17B C13B -88.0(6)
C15B C16B C17B C13B 37.4(6)
ClB C16B C17B C13B 157.1(4)
C173 C17B O17B C20B 40.2(8)
C13B C17B O17B C20B -87.9(7)
C16B C17B O17B C20B 158.3(5)
O17B C17B C173 C174 -170.9(6)
C13B C17B C173 C174 -35.0(7)
C16B C17B C173 C174 70.3(7)
C17B C173 C174 C14B 1.9(8)
C8B C14B C174 C173 156.4(6)
C15B C14B C174 C173 -73.5(7)
C13B C14B C174 C173 31.5(7)
C17B O17B C20B O20B 10.5(11)
C17B O17B C20B C21B -169.4(6)

loop_
_cod_related_entry_id
_cod_related_entry_database
_cod_related_entry_code
1 ChemSpider 30652210
